data_7017484
loop_
_publ_author_name
'Lemmerer, Andreas'
'Billing, David G.'

_publ_section_title
;
 Synthesis, characterization and phase transitions of the
 inorganic-organic layered perovskite-type hybrids
 [(C(n)H(2n+1)NH3)2PbI4], n = 7, 8, 9 and 10.
;
_journal_issue 4
_journal_name_full 'Dalton transactions (Cambridge, England : 2003)'
_journal_page_first 1146
_journal_page_last 1157
_journal_paper_doi 10.1039/c0dt01805h
_journal_volume 41
_journal_year 2012
_chemical_formula_moiety '2(C10 H24 N), I4 Pb'
_chemical_formula_sum 'C20 H48 I4 N2 Pb'
_chemical_formula_weight 1031.39
_chemical_name_common 'bis(decylammonium)tetraiodoplumbate(ii) PHASE II'
_chemical_name_systematic
;
bis(decylammonium)tetraiodoplumbate(II) PHASE II
;
_space_group_IT_number 61
_symmetry_cell_setting orthorhombic
_symmetry_space_group_name_Hall '-P 2ac 2ab'
_symmetry_space_group_name_H-M 'P b c a'
_atom_sites_solution_hydrogens geom
_atom_sites_solution_primary direct
_atom_sites_solution_secondary difmap
_audit_conform_dict_location ftp://ftp.iucr.org/pub/cif_core.dic
_audit_conform_dict_name cif_core.dic
_audit_conform_dict_version 2.3
_audit_creation_date 2008-06-20T14:48:06-00:00
_audit_creation_method 'WinGX routine CIF_UPDATE'
_cell_angle_alpha 90
_cell_angle_beta 90
_cell_angle_gamma 90
_cell_formula_units_Z 4
_cell_length_a 8.9807(2)
_cell_length_b 8.6742(2)
_cell_length_c 42.5253(14)
_cell_measurement_reflns_used 5527
_cell_measurement_temperature 293(2)
_cell_measurement_theta_max 28.35
_cell_measurement_theta_min 2.87
_cell_volume 3312.74(15)
_computing_cell_refinement 'SAINT-Plus (Bruker, 2004)'
_computing_data_collection 'APEX2 (Bruker, 2005)'
_computing_data_reduction 'SAINT-Plus and XPREP (Bruker, 2004)'
_computing_molecular_graphics
;
Ortep-3 for Windows (Farrugia, 1997) and DIAMOND (Brandenburg, 1999)
;
_computing_publication_material
;
WinGX publication routines (Farrugia, 1999) and PLATON (Spek, 2002)
;
_computing_structure_refinement 'SHELXL-97 (Sheldrick, 2008)'
_computing_structure_solution 'SHELXS-97 (Sheldrick, 2008)'
_diffrn_ambient_temperature 293(2)
_diffrn_measured_fraction_theta_full 1
_diffrn_measured_fraction_theta_max 1
_diffrn_measurement_device_type 'CCD area detector'
_diffrn_measurement_method 'phi and omega scans'
_diffrn_radiation_monochromator graphite
_diffrn_radiation_type MoK\a
_diffrn_radiation_wavelength 0.71073
_diffrn_reflns_av_R_equivalents 0.0573
_diffrn_reflns_av_unetI/netI 0.025
_diffrn_reflns_limit_h_max 10
_diffrn_reflns_limit_h_min -10
_diffrn_reflns_limit_k_max 10
_diffrn_reflns_limit_k_min -10
_diffrn_reflns_limit_l_max 48
_diffrn_reflns_limit_l_min -51
_diffrn_reflns_number 29126
_diffrn_reflns_theta_full 25.49
_diffrn_reflns_theta_max 25.49
_diffrn_reflns_theta_min 1.92
_exptl_absorpt_coefficient_mu 8.829
_exptl_absorpt_correction_T_max 0.4971
_exptl_absorpt_correction_T_min 0.1636
_exptl_absorpt_correction_type integration
_exptl_absorpt_process_details 'Bruker XPREP (Bruker, 2004)'
_exptl_crystal_colour orange
_exptl_crystal_density_diffrn 2.068
_exptl_crystal_density_method 'not measured'
_exptl_crystal_description plate
_exptl_crystal_F_000 1904
_exptl_crystal_size_max 0.28
_exptl_crystal_size_mid 0.24
_exptl_crystal_size_min 0.08
_refine_diff_density_max 4.115
_refine_diff_density_min -4.751
_refine_diff_density_rms 0.444
_refine_ls_extinction_method none
_refine_ls_goodness_of_fit_ref 1.44
_refine_ls_hydrogen_treatment constr
_refine_ls_matrix_type full
_refine_ls_number_parameters 124
_refine_ls_number_reflns 3088
_refine_ls_number_restraints 98
_refine_ls_restrained_S_all 1.419
_refine_ls_R_factor_all 0.1738
_refine_ls_R_factor_gt 0.1516
_refine_ls_shift/su_max 0.001
_refine_ls_shift/su_mean 0
_refine_ls_structure_factor_coef Fsqd
_refine_ls_weighting_details 'calc w=1/[\s^2^(Fo^2^)+581.2988P] where P=(Fo^2^+2Fc^2^)/3'
_refine_ls_weighting_scheme calc
_refine_ls_wR_factor_gt 0.3404
_refine_ls_wR_factor_ref 0.3501
_reflns_number_gt 2476
_reflns_number_total 3088
_reflns_threshold_expression >2sigma(I)
_cod_data_source_file c0dt01805h.txt
_cod_data_source_block 4e
_cod_depositor_comments
;
The following automatic conversions were performed:

'_symmetry_cell_setting' value 'Orthorhombic' changed to
'orthorhombic' according to
/home/saulius/struct/CIF-dictionaries/cif_core.dic dictionary named
'cif_core.dic' version 2.4.1 from 2010-06-29.

Automatic conversion script
Id: cif_fix_values 1715 2011-07-08 13:25:40Z adriana 
;
_cod_original_sg_symbol_H-M Pbca
_cod_database_code 7017484

loop_
_symmetry_equiv_pos_as_xyz
'x, y, z'
'-x+1/2, -y, z+1/2'
'-x, y+1/2, -z+1/2'
'x+1/2, -y+1/2, -z'
'-x, -y, -z'
'x-1/2, y, -z-1/2'
'x, -y-1/2, z-1/2'
'-x-1/2, y-1/2, z'

loop_
_atom_site_label
_atom_site_type_symbol
_atom_site_fract_x
_atom_site_fract_y
_atom_site_fract_z
_atom_site_U_iso_or_equiv
_atom_site_adp_type
_atom_site_occupancy
_atom_site_symmetry_multiplicity
_atom_site_calc_flag
_atom_site_refinement_flags
C1 C 0.954(6) 0.502(11) 0.9248(13) 0.171(16) Uani 1 1 d DU
H1D H 0.8733 0.5759 0.9225 0.205 Uiso 1 1 calc R
H1E H 0.919 0.418 0.9379 0.205 Uiso 1 1 calc R
C2 C 1.001(5) 0.441(10) 0.8928(12) 0.178(16) Uani 1 1 d DU
H2A H 1.0711 0.3581 0.8958 0.214 Uiso 1 1 calc R
H2B H 1.0511 0.5231 0.8815 0.214 Uiso 1 1 calc R
C3 C 0.872(8) 0.383(8) 0.8730(10) 0.182(15) Uani 1 1 d DU
H3A H 0.7789 0.4032 0.884 0.218 Uiso 1 1 calc R
H3B H 0.8809 0.2727 0.8703 0.218 Uiso 1 1 calc R
C4 C 0.865(9) 0.459(7) 0.8408(11) 0.189(15) Uani 1 1 d DU
H4A H 0.7779 0.5246 0.8398 0.226 Uiso 1 1 calc R
H4B H 0.9522 0.5246 0.8383 0.226 Uiso 1 1 calc R
C5 C 0.860(11) 0.345(7) 0.8138(10) 0.192(16) Uani 1 1 d DU
H5A H 0.7592 0.3073 0.8114 0.23 Uiso 1 1 calc R
H5B H 0.9232 0.2574 0.8188 0.23 Uiso 1 1 calc R
C6 C 0.911(9) 0.414(10) 0.7828(10) 0.196(16) Uani 1 1 d DU
H6A H 0.8868 0.5233 0.7827 0.235 Uiso 1 1 calc R
H6B H 1.0189 0.4055 0.7814 0.235 Uiso 1 1 calc R
C7 C 0.842(9) 0.339(10) 0.7541(10) 0.198(16) Uani 1 1 d DU
H7A H 0.7349 0.3497 0.7552 0.238 Uiso 1 1 calc R
H7B H 0.8652 0.2296 0.7544 0.238 Uiso 1 1 calc R
C8 C 0.897(10) 0.408(9) 0.7233(10) 0.200(17) Uani 1 1 d DU
H8A H 0.8616 0.513 0.7217 0.24 Uiso 1 1 calc R
H8B H 1.0051 0.4106 0.7236 0.24 Uiso 1 1 calc R
C9 C 0.846(11) 0.319(9) 0.6945(11) 0.202(18) Uani 1 1 d DU
H9A H 0.7394 0.303 0.6958 0.242 Uiso 1 1 calc R
H9B H 0.8933 0.2179 0.6946 0.242 Uiso 1 1 calc R
C10 C 0.883(11) 0.400(10) 0.6638(11) 0.20(2) Uani 1 1 d DU
H10A H 0.8323 0.3492 0.6468 0.302 Uiso 1 1 calc R
H10B H 0.9884 0.396 0.6603 0.302 Uiso 1 1 calc R
H10C H 0.8511 0.5052 0.665 0.302 Uiso 1 1 calc R
N1 N 1.082(6) 0.576(7) 0.9394(13) 0.144(17) Uani 1 1 d DU
H1A H 1.0733 0.5703 0.9603 0.216 Uiso 1 1 calc R
H1B H 1.0851 0.6748 0.9337 0.216 Uiso 1 1 calc R
H1C H 1.1647 0.5289 0.9333 0.216 Uiso 1 1 calc R
I1 I 1.0334(4) 0.9816(4) 0.92519(8) 0.0720(10) Uani 1 1 d .
I2 I 0.6996(3) 1.1967(3) 0.99631(9) 0.0680(10) Uani 1 1 d .
Pb1 Pb 1 1 1 0.0475(6) Uani 1 2 d S

loop_
_atom_site_aniso_label
_atom_site_aniso_U_11
_atom_site_aniso_U_22
_atom_site_aniso_U_33
_atom_site_aniso_U_23
_atom_site_aniso_U_13
_atom_site_aniso_U_12
C1 0.12(3) 0.19(4) 0.21(3) 0.01(3) -0.01(3) -0.01(3)
C2 0.14(3) 0.19(4) 0.21(3) 0.01(3) -0.01(3) -0.01(3)
C3 0.14(3) 0.19(4) 0.21(3) 0.01(3) -0.01(3) 0.00(3)
C4 0.16(3) 0.20(4) 0.21(3) 0.01(3) -0.01(3) 0.00(3)
C5 0.16(3) 0.20(4) 0.21(3) 0.01(3) -0.01(3) 0.01(3)
C6 0.17(3) 0.21(4) 0.21(3) 0.01(3) -0.01(3) 0.01(3)
C7 0.17(3) 0.21(4) 0.21(3) 0.01(3) -0.01(3) 0.01(3)
C8 0.18(4) 0.21(4) 0.21(3) 0.01(3) -0.01(4) 0.02(3)
C9 0.18(4) 0.21(4) 0.21(3) 0.01(4) -0.02(4) 0.03(4)
C10 0.19(5) 0.20(5) 0.21(3) 0.02(4) -0.03(5) 0.04(5)
N1 0.08(3) 0.16(4) 0.19(4) 0.03(3) -0.01(3) 0.02(3)
I1 0.084(2) 0.0605(18) 0.072(2) 0.0064(16) -0.0047(17) 0.0261(18)
I2 0.0496(16) 0.0477(15) 0.107(2) -0.0033(17) -0.0142(17) 0.0199(13)
Pb1 0.0392(11) 0.0342(10) 0.0689(14) 0.0060(11) 0.0004(10) 0.0003(9)

loop_
_atom_type_symbol
_atom_type_description
_atom_type_scat_dispersion_real
_atom_type_scat_dispersion_imag
_atom_type_scat_source
C C 0.0033 0.0016 'International Tables Vol C Tables 4.2.6.8 and 6.1.1.4'
H H 0 0 'International Tables Vol C Tables 4.2.6.8 and 6.1.1.4'
N N 0.0061 0.0033 'International Tables Vol C Tables 4.2.6.8 and 6.1.1.4'
I I -0.4742 1.8119 'International Tables Vol C Tables 4.2.6.8 and 6.1.1.4'
Pb Pb -3.3944 10.1111 'International Tables Vol C Tables 4.2.6.8 and 6.1.1.4'

loop_
_exptl_crystal_face_index_h
_exptl_crystal_face_index_k
_exptl_crystal_face_index_l
_exptl_crystal_face_perp_dist
0 0 -1 0.04
0 0 1 0.04
0 -1 0 0.12
0 1 0 0.12
1 0 0 0.14
-1 0 0 0.14

loop_
_geom_angle_atom_site_label_1
_geom_angle_atom_site_label_2
_geom_angle_atom_site_label_3
_geom_angle
_geom_angle_site_symmetry_1
_geom_angle_site_symmetry_3
N1 C1 C2 109(3) . .
N1 C1 H1D 110 . .
C2 C1 H1D 110 . .
N1 C1 H1E 110 . .
C2 C1 H1E 110 . .
H1D C1 H1E 108.4 . .
C1 C2 C3 113.7(16) . .
C1 C2 H2A 108.8 . .
C3 C2 H2A 108.8 . .
C1 C2 H2B 108.8 . .
C3 C2 H2B 108.8 . .
H2A C2 H2B 107.7 . .
C2 C3 C4 112.6(16) . .
C2 C3 H3A 109.1 . .
C4 C3 H3A 109.1 . .
C2 C3 H3B 109.1 . .
C4 C3 H3B 109.1 . .
H3A C3 H3B 107.8 . .
C5 C4 C3 113.6(16) . .
C5 C4 H4A 108.9 . .
C3 C4 H4A 108.9 . .
C5 C4 H4B 108.9 . .
C3 C4 H4B 108.9 . .
H4A C4 H4B 107.7 . .
C4 C5 C6 112.8(15) . .
C4 C5 H5A 109 . .
C6 C5 H5A 109 . .
C4 C5 H5B 109 . .
C6 C5 H5B 109 . .
H5A C5 H5B 107.8 . .
C7 C6 C5 113.7(15) . .
C7 C6 H6A 108.8 . .
C5 C6 H6A 108.8 . .
C7 C6 H6B 108.8 . .
C5 C6 H6B 108.8 . .
H6A C6 H6B 107.7 . .
C6 C7 C8 112.9(15) . .
C6 C7 H7A 109 . .
C8 C7 H7A 109 . .
C6 C7 H7B 109 . .
C8 C7 H7B 109 . .
H7A C7 H7B 107.8 . .
C9 C8 C7 113.3(15) . .
C9 C8 H8A 108.9 . .
C7 C8 H8A 108.9 . .
C9 C8 H8B 108.9 . .
C7 C8 H8B 108.9 . .
H8A C8 H8B 107.7 . .
C8 C9 C10 113.1(16) . .
C8 C9 H9A 109 . .
C10 C9 H9A 109 . .
C8 C9 H9B 109 . .
C10 C9 H9B 109 . .
H9A C9 H9B 107.8 . .
C9 C10 H10A 109.5 . .
C9 C10 H10B 109.5 . .
H10A C10 H10B 109.5 . .
C9 C10 H10C 109.5 . .
H10A C10 H10C 109.5 . .
H10B C10 H10C 109.5 . .
C1 N1 H1A 109.5 . .
C1 N1 H1B 109.5 . .
H1A N1 H1B 109.5 . .
C1 N1 H1C 109.5 . .
H1A N1 H1C 109.5 . .
H1B N1 H1C 109.5 . .
Pb1 I2 Pb1 155.93(11) 4_477 .
I2 Pb1 I2 180.0000(10) 4_577 8_755
I2 Pb1 I2 87.91(2) 4_577 5_777
I2 Pb1 I2 92.09(2) 8_755 5_777
I2 Pb1 I2 92.09(2) 4_577 .
I2 Pb1 I2 87.91(2) 8_755 .
I2 Pb1 I2 180.000(2) 5_777 .
I2 Pb1 I1 92.15(9) 4_577 .
I2 Pb1 I1 87.85(9) 8_755 .
I2 Pb1 I1 86.73(9) 5_777 .
I2 Pb1 I1 93.27(9) . .
I2 Pb1 I1 87.85(9) 4_577 5_777
I2 Pb1 I1 92.15(9) 8_755 5_777
I2 Pb1 I1 93.27(9) 5_777 5_777
I2 Pb1 I1 86.73(9) . 5_777
I1 Pb1 I1 180.000(2) . 5_777

loop_
_geom_bond_atom_site_label_1
_geom_bond_atom_site_label_2
_geom_bond_distance
_geom_bond_site_symmetry_2
C1 N1 1.45(2) .
C1 C2 1.518(10) .
C1 H1D 0.97 .
C1 H1E 0.97 .
C2 C3 1.519(10) .
C2 H2A 0.97 .
C2 H2B 0.97 .
C3 C4 1.521(10) .
C3 H3A 0.97 .
C3 H3B 0.97 .
C4 C5 1.519(10) .
C4 H4A 0.97 .
C4 H4B 0.97 .
C5 C6 1.519(10) .
C5 H5A 0.97 .
C5 H5B 0.97 .
C6 C7 1.518(10) .
C6 H6A 0.97 .
C6 H6B 0.97 .
C7 C8 1.520(10) .
C7 H7A 0.97 .
C7 H7B 0.97 .
C8 C9 1.519(10) .
C8 H8A 0.97 .
C8 H8B 0.97 .
C9 C10 1.520(10) .
C9 H9A 0.97 .
C9 H9B 0.97 .
C10 H10A 0.96 .
C10 H10B 0.96 .
C10 H10C 0.96 .
N1 H1A 0.89 .
N1 H1B 0.89 .
N1 H1C 0.89 .
I1 Pb1 3.200(3) .
I2 Pb1 3.187(3) 4_477
I2 Pb1 3.196(3) .
Pb1 I2 3.187(3) 4_577
Pb1 I2 3.187(3) 8_755
Pb1 I2 3.196(3) 5_777
Pb1 I1 3.200(3) 5_777

loop_
_geom_hbond_atom_site_label_D
_geom_hbond_atom_site_label_H
_geom_hbond_atom_site_label_A
_geom_hbond_distance_DH
_geom_hbond_distance_HA
_geom_hbond_distance_DA
_geom_hbond_angle_DHA
_geom_hbond_site_symmetry_A
N1 H1A I2 0.89 3.09 3.65(6) 123 8_755
N1 H1B I1 0.89 2.73 3.59(6) 166 .
N1 H1C I1 0.89 2.76 3.60(5) 158 8_855

loop_
_geom_torsion_atom_site_label_1
_geom_torsion_atom_site_label_2
_geom_torsion_atom_site_label_3
_geom_torsion_atom_site_label_4
_geom_torsion
_geom_torsion_site_symmetry_1
_geom_torsion_site_symmetry_4
N1 C1 C2 C3 -171(7) . .
C1 C2 C3 C4 126(6) . .
C2 C3 C4 C5 127(6) . .
C3 C4 C5 C6 -159(6) . .
C4 C5 C6 C7 -152(8) . .
C5 C6 C7 C8 -179(8) . .
C6 C7 C8 C9 172(9) . .
C7 C8 C9 C10 172(9) . .
Pb1 I2 Pb1 I2 -10.6(3) 4_477 4_577
Pb1 I2 Pb1 I2 169.4(3) 4_477 8_755
Pb1 I2 Pb1 I1 -102.9(3) 4_477 .
Pb1 I2 Pb1 I1 77.1(3) 4_477 5_777
